data_4109780
loop_
_publ_author_name
'Andrzej Rajca'
'Masahiro Takahashi'
'Maren Pink'
'Ga\"elle Spagnol'
'Suchada Rajca'

_publ_section_title
;
 Conformationally Constrained, Stable, Triplet Ground State (S=1)
 Nitroxide Diradicals. Antiferromagnetic Chains of S=1 Diradicals
;
_journal_name_full 'Journal of the American Chemical Society'
_journal_page_first 10159
_journal_page_last 10170
_journal_paper_doi 10.1021/ja0712017
_journal_volume 129
_journal_year 2007
_chemical_formula_moiety 'C28 H38 N2 O4'
_chemical_formula_sum 'C28 H38 N2 O4'
_chemical_formula_weight 466.60
_chemical_name_systematic
; 
 ? 
;
_space_group_IT_number 61
_symmetry_cell_setting orthorhombic
_symmetry_space_group_name_Hall '-P 2ac 2ab'
_symmetry_space_group_name_H-M 'P b c a'
_atom_sites_solution_hydrogens geom
_atom_sites_solution_primary direct
_atom_sites_solution_secondary riding
_audit_creation_method SHELXL-97
_cell_angle_alpha 90.00
_cell_angle_beta 90.00
_cell_angle_gamma 90.00
_cell_formula_units_Z 8
_cell_length_a 8.658(5)
_cell_length_b 20.436(11)
_cell_length_c 28.965(17)
_cell_measurement_reflns_used 1496
_cell_measurement_temperature 95(2)
_cell_measurement_theta_max 12.9
_cell_measurement_theta_min 2.2
_cell_volume 5125(5)
_computing_cell_refinement 'SAINT (Bruker, 2003)'
_computing_data_collection 'SMART (Bruker, 2001)'
_computing_data_reduction 'SAINT (Bruker, 2003)'
_computing_molecular_graphics 'SHELXTL (Bruker, 2003), XTEL (loc. libr.)'
_computing_publication_material 'SHELXTL (Bruker, 2003)'
_computing_structure_refinement 'SHELXL-97 (Sheldrick, 1997)'
_computing_structure_solution 'SIR-2004 (Burla et al., 2005)'
_diffrn_ambient_temperature 95(2)
_diffrn_detector 'CCD area detector'
_diffrn_detector_area_resol_mean 44.52
_diffrn_detector_type 'Bruker SMART 6000'
_diffrn_measured_fraction_theta_full 0.985
_diffrn_measured_fraction_theta_max 0.985
_diffrn_measurement_details '0.5 degree frames measured for 2 seconds each'
_diffrn_measurement_device 'three-circle goniometer with fixed chi'
_diffrn_measurement_device_type 'Bruker Platform goniometer'
_diffrn_measurement_method 'omega and phi scans'
_diffrn_radiation_monochromator 'diamond 1 1 1'
_diffrn_radiation_source synchrotron
_diffrn_radiation_type synchrotron
_diffrn_radiation_wavelength 0.43321
_diffrn_reflns_av_R_equivalents 0.3536
_diffrn_reflns_av_sigmaI/netI 0.2256
_diffrn_reflns_limit_h_max 10
_diffrn_reflns_limit_h_min -10
_diffrn_reflns_limit_k_max 24
_diffrn_reflns_limit_k_min -22
_diffrn_reflns_limit_l_max 34
_diffrn_reflns_limit_l_min -34
_diffrn_reflns_number 25457
_diffrn_reflns_theta_full 15.07
_diffrn_reflns_theta_max 15.07
_diffrn_reflns_theta_min 0.86
_exptl_absorpt_coefficient_mu 0.051
_exptl_absorpt_correction_T_max 0.9995
_exptl_absorpt_correction_T_min 0.9954
_exptl_absorpt_correction_type multi-scan
_exptl_absorpt_process_details 'SADABS, R. Blessing; 1995'
_exptl_crystal_colour red
_exptl_crystal_density_diffrn 1.209
_exptl_crystal_description 'flat needle'
_exptl_crystal_F_000 2016
_exptl_crystal_size_max 0.09
_exptl_crystal_size_mid 0.03
_exptl_crystal_size_min 0.01
_refine_diff_density_max 0.928
_refine_diff_density_min -0.389
_refine_diff_density_rms 0.129
_refine_ls_extinction_coef 0.094(13)
_refine_ls_extinction_expression Fc^*^=kFc[1+0.001xFc^2^\l^3^/sin(2\q)]^-1/4^
_refine_ls_extinction_method SHELXL
_refine_ls_goodness_of_fit_ref 0.993
_refine_ls_hydrogen_treatment mixed
_refine_ls_matrix_type full
_refine_ls_number_parameters 347
_refine_ls_number_reflns 4586
_refine_ls_number_restraints 72
_refine_ls_restrained_S_all 0.988
_refine_ls_R_factor_all 0.1937
_refine_ls_R_factor_gt 0.1178
_refine_ls_shift/su_max 0.000
_refine_ls_shift/su_mean 0.000
_refine_ls_structure_factor_coef Fsqd
_refine_ls_weighting_details 'calc w=1/[\s^2^(Fo^2^)+(0.1753P)^2^+0.0000P] where P=(Fo^2^+2Fc^2^)/3'
_refine_ls_weighting_scheme calc
_refine_ls_wR_factor_gt 0.2739
_refine_ls_wR_factor_ref 0.3285
_reflns_number_gt 2238
_reflns_number_total 4586
_reflns_threshold_expression >2sigma(I)
_cod_data_source_file ja0712017si20070219_032027.cif
_cod_data_source_block cmc0573
_cod_database_code 4109780

loop_
_symmetry_equiv_pos_as_xyz
'x, y, z'
'-x+1/2, -y, z+1/2'
'x+1/2, -y+1/2, -z'
'-x, y+1/2, -z+1/2'
'-x, -y, -z'
'x-1/2, y, -z-1/2'
'-x-1/2, y-1/2, z'
'x, -y-1/2, z-1/2'

loop_
_atom_site_label
_atom_site_type_symbol
_atom_site_fract_x
_atom_site_fract_y
_atom_site_fract_z
_atom_site_U_iso_or_equiv
_atom_site_adp_type
_atom_site_occupancy
_atom_site_symmetry_multiplicity
_atom_site_calc_flag
_atom_site_refinement_flags
_atom_site_disorder_assembly
_atom_site_disorder_group
O1 O 0.5117(5) 0.2682(2) 0.66584(16) 0.0461(13) Uani 1 1 d . . .
O2 O 0.4851(5) 0.1067(2) 0.52394(17) 0.0468(13) Uani 1 1 d . . .
O3 O 0.1144(4) 0.2908(2) 0.69112(13) 0.0300(10) Uani 1 1 d . . .
O4 O 0.0814(5) 0.08591(19) 0.50600(16) 0.0396(12) Uani 1 1 d . A 1
N1 N 0.3631(5) 0.2615(2) 0.66306(15) 0.0270(11) Uani 1 1 d . A 1
N2 N 0.3389(5) 0.1109(2) 0.53108(16) 0.0237(11) Uani 1 1 d . A 1
C1 C 0.2912(6) 0.2322(3) 0.62415(18) 0.0264(13) Uani 1 1 d . A 1
C2 C 0.2702(6) 0.2792(3) 0.70356(19) 0.0302(14) Uani 1 1 d . A 1
C3 C 0.0789(7) 0.3098(3) 0.64401(18) 0.0284(14) Uani 1 1 d . A 1
C4 C 0.1448(6) 0.2566(3) 0.61282(18) 0.0248(13) Uani 1 1 d . A 1
C5 C 0.0676(6) 0.2326(3) 0.57442(18) 0.0228(12) Uani 1 1 d . A 1
H5 H -0.0316 0.2491 0.5667 0.027 Uiso 1 1 calc R A 1
C6 C 0.1338(6) 0.1848(2) 0.54741(18) 0.0207(12) Uani 1 1 d . A 1
C7 C 0.0590(6) 0.1567(2) 0.50380(19) 0.0243(12) Uani 1 1 d . A 1
C8 C 0.2327(6) 0.0603(3) 0.5109(2) 0.0274(13) Uani 1 1 d . A 1
C9 C 0.2800(6) 0.1597(2) 0.55978(17) 0.0196(12) Uani 1 1 d . A 1
C10 C 0.3600(6) 0.1808(3) 0.59963(18) 0.0224(12) Uani 1 1 d . A 1
C11 C 0.2696(7) 0.2233(3) 0.7385(2) 0.0366(16) Uani 1 1 d . A 1
H11A H 0.2257 0.1840 0.7242 0.055 Uiso 1 1 calc R A 1
H11B H 0.2070 0.2357 0.7653 0.055 Uiso 1 1 calc R A 1
H11C H 0.3756 0.2142 0.7485 0.055 Uiso 1 1 calc R A 1
C12 C 0.3377(8) 0.3404(3) 0.7278(2) 0.0418(16) Uani 1 1 d . A 1
H12A H 0.3395 0.3772 0.7061 0.063 Uiso 1 1 calc R A 1
H12B H 0.4430 0.3310 0.7383 0.063 Uiso 1 1 calc R A 1
H12C H 0.2731 0.3518 0.7545 0.063 Uiso 1 1 calc R A 1
C13 C 0.1498(8) 0.3757(3) 0.6304(2) 0.0420(17) Uani 1 1 d . A 1
H13A H 0.1177 0.4092 0.6526 0.063 Uiso 1 1 calc R A 1
H13B H 0.1143 0.3879 0.5995 0.063 Uiso 1 1 calc R A 1
H13C H 0.2626 0.3721 0.6305 0.063 Uiso 1 1 calc R A 1
C14 C -0.0962(7) 0.3144(4) 0.6441(2) 0.0381(16) Uani 1 1 d . A 1
H14A H -0.1403 0.2712 0.6507 0.057 Uiso 1 1 calc R A 1
H14B H -0.1319 0.3293 0.6137 0.057 Uiso 1 1 calc R A 1
H14C H -0.1294 0.3456 0.6678 0.057 Uiso 1 1 calc R A 1
C15 C 0.1290(8) 0.1878(3) 0.4612(2) 0.0374(15) Uani 1 1 d . A 1
H15A H 0.2419 0.1857 0.4631 0.056 Uiso 1 1 calc R A 1
H15B H 0.0964 0.2336 0.4592 0.056 Uiso 1 1 calc R A 1
H15C H 0.0940 0.1642 0.4336 0.056 Uiso 1 1 calc R A 1
C16 C -0.1160(7) 0.1622(3) 0.5031(2) 0.0325(14) Uani 1 1 d . A 1
H16A H -0.1565 0.1398 0.4757 0.049 Uiso 1 1 calc R A 1
H16B H -0.1456 0.2085 0.5021 0.049 Uiso 1 1 calc R A 1
H16C H -0.1587 0.1419 0.5310 0.049 Uiso 1 1 calc R A 1
C17 C 0.2954(8) 0.0360(4) 0.4662(2) 0.0500(19) Uani 1 1 d . A 1
H17A H 0.3198 0.0733 0.4462 0.075 Uiso 1 1 calc R A 1
H17B H 0.2183 0.0082 0.4511 0.075 Uiso 1 1 calc R A 1
H17C H 0.3894 0.0105 0.4719 0.075 Uiso 1 1 calc R A 1
C18 C 0.2233(8) 0.0057(3) 0.5465(3) 0.052(2) Uani 1 1 d . A 1
H18A H 0.1808 0.0230 0.5753 0.078 Uiso 1 1 calc R A 1
H18B H 0.3269 -0.0119 0.5521 0.078 Uiso 1 1 calc R A 1
H18C H 0.1562 -0.0293 0.5349 0.078 Uiso 1 1 calc R A 1
C19 C 0.4978(6) 0.1436(3) 0.6185(2) 0.0287(13) Uani 0.797(13) 1 d PDU A 1
C20 C 0.6508(7) 0.1657(4) 0.6175(3) 0.027(2) Uani 0.797(13) 1 d PDU A 1
H20 H 0.6736 0.2069 0.6040 0.033 Uiso 0.797(13) 1 calc PR A 1
C21 C 0.7688(8) 0.1286(4) 0.6355(3) 0.029(2) Uani 0.797(13) 1 d PDU A 1
H21 H 0.8720 0.1440 0.6331 0.034 Uiso 0.797(13) 1 calc PR A 1
C22 C 0.7404(6) 0.0690(3) 0.65739(18) 0.0229(12) Uani 0.797(13) 1 d PDU A 1
C23 C 0.5873(8) 0.0477(4) 0.6581(3) 0.031(3) Uani 0.797(13) 1 d PDU A 1
H23 H 0.5647 0.0061 0.6711 0.037 Uiso 0.797(13) 1 calc PR A 1
C24 C 0.4676(8) 0.0845(4) 0.6407(3) 0.029(2) Uani 0.797(13) 1 d PDU A 1
H24 H 0.3642 0.0696 0.6438 0.035 Uiso 0.797(13) 1 calc PR A 1
C25 C 0.8710(9) 0.0275(5) 0.6786(4) 0.0299(14) Uani 0.797(13) 1 d PDU A 1
C26 C 0.8902(11) -0.0356(5) 0.6502(4) 0.045(2) Uani 0.797(13) 1 d PDU A 1
H26A H 0.7912 -0.0588 0.6487 0.068 Uiso 0.797(13) 1 calc PR A 1
H26B H 0.9676 -0.0637 0.6648 0.068 Uiso 0.797(13) 1 calc PR A 1
H26C H 0.9239 -0.0244 0.6189 0.068 Uiso 0.797(13) 1 calc PR A 1
C27 C 0.8335(13) 0.0108(6) 0.7284(3) 0.044(2) Uani 0.797(13) 1 d PDU A 1
H27A H 0.7327 -0.0109 0.7299 0.066 Uiso 0.797(13) 1 calc PR A 1
H27B H 0.8306 0.0511 0.7467 0.066 Uiso 0.797(13) 1 calc PR A 1
H27C H 0.9131 -0.0184 0.7407 0.066 Uiso 0.797(13) 1 calc PR A 1
C28 C 1.0293(10) 0.0630(6) 0.6766(4) 0.051(3) Uani 0.797(13) 1 d PDU A 1
H28A H 1.1092 0.0348 0.6900 0.077 Uiso 0.797(13) 1 calc PR A 1
H28B H 1.0234 0.1039 0.6942 0.077 Uiso 0.797(13) 1 calc PR A 1
H28C H 1.0553 0.0727 0.6444 0.077 Uiso 0.797(13) 1 calc PR A 1
C19D C 0.4978(6) 0.1436(3) 0.6185(2) 0.0287(13) Uani 0.203(13) 1 d PDU A 2
C20D C 0.639(2) 0.1404(16) 0.5958(9) 0.027(2) Uani 0.203(13) 1 d PDU A 2
H20D H 0.6523 0.1597 0.5663 0.033 Uiso 0.203(13) 1 calc PR A 2
C21D C 0.758(3) 0.1083(16) 0.6177(9) 0.029(2) Uani 0.203(13) 1 d PDU A 2
H21D H 0.8587 0.1129 0.6051 0.034 Uiso 0.203(13) 1 calc PR A 2
C22D C 0.7404(6) 0.0690(3) 0.65739(18) 0.0229(12) Uani 0.203(13) 1 d PDU A 2
C23D C 0.588(2) 0.0627(19) 0.6721(13) 0.031(3) Uani 0.203(13) 1 d PDU A 2
H23D H 0.5638 0.0299 0.6942 0.037 Uiso 0.203(13) 1 calc PR A 2
C24D C 0.471(3) 0.1022(16) 0.6559(10) 0.029(2) Uani 0.203(13) 1 d PDU A 2
H24D H 0.3722 0.1012 0.6702 0.035 Uiso 0.203(13) 1 calc PR A 2
C25D C 0.879(3) 0.0316(14) 0.6772(13) 0.0299(14) Uani 0.203(13) 1 d PDU A 2
C26D C 0.840(6) -0.007(2) 0.7207(12) 0.045(2) Uani 0.203(13) 1 d PDU A 2
H26D H 0.8372 0.0226 0.7473 0.068 Uiso 0.203(13) 1 calc PR A 2
H26E H 0.9199 -0.0405 0.7258 0.068 Uiso 0.203(13) 1 calc PR A 2
H26F H 0.7397 -0.0283 0.7171 0.068 Uiso 0.203(13) 1 calc PR A 2
C27D C 0.931(4) -0.0146(19) 0.6393(12) 0.044(2) Uani 0.203(13) 1 d PDU A 2
H27D H 1.0062 -0.0458 0.6518 0.066 Uiso 0.203(13) 1 calc PR A 2
H27E H 0.9796 0.0106 0.6144 0.066 Uiso 0.203(13) 1 calc PR A 2
H27F H 0.8419 -0.0384 0.6271 0.066 Uiso 0.203(13) 1 calc PR A 2
C28D C 1.011(4) 0.080(2) 0.689(2) 0.051(3) Uani 0.203(13) 1 d PDU A 2
H28D H 0.9754 0.1103 0.7134 0.077 Uiso 0.203(13) 1 calc PR A 2
H28E H 1.0385 0.1054 0.6616 0.077 Uiso 0.203(13) 1 calc PR A 2
H28F H 1.1009 0.0560 0.7002 0.077 Uiso 0.203(13) 1 calc PR A 2

loop_
_atom_site_aniso_label
_atom_site_aniso_U_11
_atom_site_aniso_U_22
_atom_site_aniso_U_33
_atom_site_aniso_U_23
_atom_site_aniso_U_13
_atom_site_aniso_U_12
O1 0.015(2) 0.058(3) 0.065(3) -0.006(2) -0.009(2) -0.005(2)
O2 0.023(2) 0.053(3) 0.064(3) -0.008(2) 0.003(2) 0.009(2)
O3 0.016(2) 0.049(3) 0.025(2) -0.0041(17) -0.0046(16) 0.0024(18)
O4 0.021(2) 0.022(2) 0.076(3) -0.008(2) -0.010(2) 0.0069(17)
N1 0.013(2) 0.037(3) 0.030(3) 0.001(2) -0.0041(19) -0.004(2)
N2 0.006(2) 0.034(3) 0.032(3) 0.003(2) 0.0046(18) 0.0089(19)
C1 0.018(3) 0.035(3) 0.026(3) 0.003(2) -0.002(2) 0.002(2)
C2 0.016(3) 0.041(4) 0.034(3) 0.001(3) -0.003(2) 0.000(2)
C3 0.023(3) 0.041(4) 0.022(3) -0.009(2) -0.007(2) 0.010(3)
C4 0.019(3) 0.030(3) 0.025(3) 0.002(2) 0.001(2) 0.006(2)
C5 0.009(2) 0.022(3) 0.038(3) -0.002(2) -0.005(2) 0.004(2)
C6 0.014(3) 0.016(3) 0.032(3) -0.001(2) 0.001(2) 0.000(2)
C7 0.021(3) 0.016(3) 0.036(3) -0.004(2) -0.008(2) 0.004(2)
C8 0.018(3) 0.023(3) 0.041(3) -0.008(2) -0.005(2) 0.008(2)
C9 0.013(2) 0.017(3) 0.029(3) 0.004(2) 0.006(2) 0.001(2)
C10 0.011(3) 0.027(3) 0.029(3) 0.008(2) 0.001(2) 0.003(2)
C11 0.019(3) 0.046(4) 0.044(4) 0.011(3) 0.000(3) -0.004(3)
C12 0.036(4) 0.042(4) 0.047(4) 0.001(3) -0.013(3) -0.005(3)
C13 0.048(4) 0.035(4) 0.043(4) -0.002(3) -0.008(3) 0.016(3)
C14 0.021(3) 0.060(4) 0.033(3) -0.010(3) -0.002(3) 0.017(3)
C15 0.035(4) 0.045(4) 0.032(3) -0.004(3) -0.002(3) -0.007(3)
C16 0.022(3) 0.026(3) 0.049(4) -0.004(3) -0.008(3) -0.002(2)
C17 0.028(4) 0.063(5) 0.059(5) -0.023(4) -0.008(3) 0.012(3)
C18 0.040(4) 0.030(4) 0.085(6) 0.006(4) -0.018(4) -0.003(3)
C19 0.015(2) 0.034(3) 0.037(3) 0.010(2) 0.005(2) 0.004(2)
C20 0.014(3) 0.031(4) 0.038(5) 0.012(4) 0.001(3) -0.001(3)
C21 0.008(3) 0.035(5) 0.044(5) 0.007(3) 0.006(3) 0.000(3)
C22 0.013(2) 0.027(3) 0.029(3) 0.003(2) -0.002(2) 0.002(2)
C23 0.017(3) 0.024(5) 0.052(6) 0.016(4) 0.000(3) 0.003(3)
C24 0.008(3) 0.029(5) 0.051(5) 0.004(4) -0.005(3) -0.005(3)
C25 0.011(3) 0.040(4) 0.039(3) 0.005(2) -0.001(2) 0.005(2)
C26 0.032(5) 0.043(5) 0.061(5) 0.007(3) -0.001(4) 0.016(4)
C27 0.024(4) 0.058(6) 0.050(4) 0.016(4) -0.003(4) 0.024(4)
C28 0.016(4) 0.074(7) 0.064(8) 0.012(5) -0.017(4) -0.001(4)
C19D 0.015(2) 0.034(3) 0.037(3) 0.010(2) 0.005(2) 0.004(2)
C20D 0.014(3) 0.031(4) 0.038(5) 0.012(4) 0.001(3) -0.001(3)
C21D 0.008(3) 0.035(5) 0.044(5) 0.007(3) 0.006(3) 0.000(3)
C22D 0.013(2) 0.027(3) 0.029(3) 0.003(2) -0.002(2) 0.002(2)
C23D 0.017(3) 0.024(5) 0.052(6) 0.016(4) 0.000(3) 0.003(3)
C24D 0.008(3) 0.029(5) 0.051(5) 0.004(4) -0.005(3) -0.005(3)
C25D 0.011(3) 0.040(4) 0.039(3) 0.005(2) -0.001(2) 0.005(2)
C26D 0.032(5) 0.043(5) 0.061(5) 0.007(3) -0.001(4) 0.016(4)
C27D 0.024(4) 0.058(6) 0.050(4) 0.016(4) -0.003(4) 0.024(4)
C28D 0.016(4) 0.074(7) 0.064(8) 0.012(5) -0.017(4) -0.001(4)

loop_
_atom_type_symbol
_atom_type_description
_atom_type_scat_dispersion_real
_atom_type_scat_dispersion_imag
_atom_type_scat_source
C C 0.0015 0.0009 'International Tables Vol C Tables 4.2.6.8 and 6.1.1.4'
H H 0.0000 0.0000 'International Tables Vol C Tables 4.2.6.8 and 6.1.1.4'
N N 0.0030 0.0019 'International Tables Vol C Tables 4.2.6.8 and 6.1.1.4'
O O 0.0056 0.0036 'International Tables Vol C Tables 4.2.6.8 and 6.1.1.4'

loop_
_geom_angle_atom_site_label_1
_geom_angle_atom_site_label_2
_geom_angle_atom_site_label_3
_geom_angle
C2 O3 C3 119.1(4)
C8 O4 C7 119.5(4)
O1 N1 C1 121.9(4)
O1 N1 C2 117.9(4)
C1 N1 C2 119.9(4)
O2 N2 C9 120.3(5)
O2 N2 C8 119.5(4)
C9 N2 C8 120.1(4)
C10 C1 C4 122.2(5)
C10 C1 N1 122.2(5)
C4 C1 N1 115.6(5)
O3 C2 N1 111.1(4)
O3 C2 C11 106.9(5)
N1 C2 C11 110.3(5)
O3 C2 C12 109.9(5)
N1 C2 C12 110.8(5)
C11 C2 C12 107.8(5)
O3 C3 C14 103.1(5)
O3 C3 C4 106.7(4)
C14 C3 C4 114.7(5)
O3 C3 C13 113.1(5)
C14 C3 C13 110.2(5)
C4 C3 C13 108.9(5)
C5 C4 C1 119.8(5)
C5 C4 C3 123.2(5)
C1 C4 C3 117.0(5)
C6 C5 C4 120.4(5)
C6 C5 H5 119.8
C4 C5 H5 119.8
C5 C6 C9 119.2(5)
C5 C6 C7 124.0(5)
C9 C6 C7 116.8(4)
O4 C7 C15 113.5(5)
O4 C7 C16 101.9(4)
C15 C7 C16 110.9(5)
O4 C7 C6 106.3(4)
C15 C7 C6 110.2(5)
C16 C7 C6 113.9(5)
O4 C8 C17 111.9(5)
O4 C8 N2 110.4(4)
C17 C8 N2 110.2(5)
O4 C8 C18 106.8(5)
C17 C8 C18 111.4(6)
N2 C8 C18 105.9(5)
N2 C9 C6 115.9(5)
N2 C9 C10 121.8(4)
C6 C9 C10 122.3(5)
C1 C10 C9 115.8(5)
C1 C10 C19 121.8(5)
C9 C10 C19 121.8(5)
C24 C19 C20 117.8(6)
C24 C19 C10 117.0(5)
C20 C19 C10 125.1(5)
C21 C20 C19 121.2(6)
C21 C20 H20 119.4
C19 C20 H20 119.4
C20 C21 C22 121.5(6)
C20 C21 H21 119.2
C22 C21 H21 119.2
C23 C22 C21 116.5(5)
C23 C22 C25 121.3(6)
C21 C22 C25 122.2(6)
C24 C23 C22 122.7(7)
C24 C23 H23 118.7
C22 C23 H23 118.7
C23 C24 C19 120.1(6)
C23 C24 H24 119.9
C19 C24 H24 119.9
C27 C25 C26 110.2(7)
C27 C25 C22 110.2(8)
C26 C25 C22 109.1(8)
C27 C25 C28 109.2(9)
C26 C25 C28 106.0(9)
C22 C25 C28 112.1(7)
C21D C20D H20D 121.2
C20D C21D H21D 117.8
C24D C23D H23D 118.7
C23D C24D H24D 120.1
C27D C25D C26D 110(2)
C27D C25D C28D 110(2)
C26D C25D C28D 108(3)
C25D C26D H26D 109.5
C25D C26D H26E 109.5
H26D C26D H26E 109.5
C25D C26D H26F 109.5
H26D C26D H26F 109.5
H26E C26D H26F 109.5
C25D C27D H27D 109.5
C25D C27D H27E 109.5
H27D C27D H27E 109.5
C25D C27D H27F 109.5
H27D C27D H27F 109.5
H27E C27D H27F 109.5
C25D C28D H28D 109.5
C25D C28D H28E 109.5
H28D C28D H28E 109.5
C25D C28D H28F 109.5
H28D C28D H28F 109.5
H28E C28D H28F 109.5

loop_
_geom_bond_atom_site_label_1
_geom_bond_atom_site_label_2
_geom_bond_distance
O1 N1 1.297(6)
O2 N2 1.285(6)
O3 C2 1.416(7)
O3 C3 1.452(7)
O4 C8 1.419(7)
O4 C7 1.460(6)
N1 C1 1.420(7)
N1 C2 1.468(7)
N2 C9 1.394(7)
N2 C8 1.503(7)
C1 C10 1.400(8)
C1 C4 1.401(8)
C2 C11 1.527(8)
C2 C12 1.549(9)
C3 C14 1.519(8)
C3 C4 1.524(8)
C3 C13 1.531(9)
C4 C5 1.388(8)
C5 C6 1.375(7)
C5 H5 0.9500
C6 C9 1.413(7)
C6 C7 1.532(7)
C7 C15 1.516(8)
C7 C16 1.519(8)
C8 C17 1.488(9)
C8 C18 1.522(9)
C9 C10 1.414(8)
C10 C19 1.517(7)
C11 H11A 0.9800
C11 H11B 0.9800
C11 H11C 0.9800
C12 H12A 0.9800
C12 H12B 0.9800
C12 H12C 0.9800
C13 H13A 0.9800
C13 H13B 0.9800
C13 H13C 0.9800
C14 H14A 0.9800
C14 H14B 0.9800
C14 H14C 0.9800
C15 H15A 0.9800
C15 H15B 0.9800
C15 H15C 0.9800
C16 H16A 0.9800
C16 H16B 0.9800
C16 H16C 0.9800
C17 H17A 0.9800
C17 H17B 0.9800
C17 H17C 0.9800
C18 H18A 0.9800
C18 H18B 0.9800
C18 H18C 0.9800
C19 C24 1.393(9)
C19 C20 1.400(9)
C20 C21 1.374(9)
C20 H20 0.9500
C21 C22 1.396(9)
C21 H21 0.9500
C22 C23 1.395(9)
C22 C25 1.542(8)
C23 C24 1.376(9)
C23 H23 0.9500
C24 H24 0.9500
C25 C27 1.516(14)
C25 C26 1.538(14)
C25 C28 1.552(10)
C26 H26A 0.9800
C26 H26B 0.9800
C26 H26C 0.9800
C27 H27A 0.9800
C27 H27B 0.9800
C27 H27C 0.9800
C28 H28A 0.9800
C28 H28B 0.9800
C28 H28C 0.9800
C20D C21D 1.378(18)
C20D H20D 0.9500
C21D H21D 0.9500
C23D C24D 1.378(18)
C23D H23D 0.9500
C24D H24D 0.9500
C25D C27D 1.52(3)
C25D C26D 1.53(2)
C25D C28D 1.554(19)
C26D H26D 0.9800
C26D H26E 0.9800
C26D H26F 0.9800
C27D H27D 0.9800
C27D H27E 0.9800
C27D H27F 0.9800
C28D H28D 0.9800
C28D H28E 0.9800
C28D H28F 0.9800

loop_
_geom_torsion_atom_site_label_1
_geom_torsion_atom_site_label_2
_geom_torsion_atom_site_label_3
_geom_torsion_atom_site_label_4
_geom_torsion
O1 N1 C1 C10 34.4(8)
C2 N1 C1 C10 -139.6(6)
O1 N1 C1 C4 -147.5(5)
C2 N1 C1 C4 38.5(7)
C3 O3 C2 N1 -24.2(7)
C3 O3 C2 C11 -144.6(5)
C3 O3 C2 C12 98.8(6)
O1 N1 C2 O3 160.0(5)
C1 N1 C2 O3 -25.8(7)
O1 N1 C2 C11 -81.7(6)
C1 N1 C2 C11 92.5(6)
O1 N1 C2 C12 37.6(7)
C1 N1 C2 C12 -148.2(5)
C2 O3 C3 C14 177.5(5)
C2 O3 C3 C4 56.3(6)
C2 O3 C3 C13 -63.4(6)
C10 C1 C4 C5 -4.0(9)
N1 C1 C4 C5 177.9(5)
C10 C1 C4 C3 176.4(5)
N1 C1 C4 C3 -1.7(8)
O3 C3 C4 C5 138.8(5)
C14 C3 C4 C5 25.3(8)
C13 C3 C4 C5 -98.8(6)
O3 C3 C4 C1 -41.6(7)
C14 C3 C4 C1 -155.2(5)
C13 C3 C4 C1 80.7(6)
C1 C4 C5 C6 0.0(8)
C3 C4 C5 C6 179.5(5)
C4 C5 C6 C9 1.3(8)
C4 C5 C6 C7 -178.4(5)
C8 O4 C7 C15 65.6(6)
C8 O4 C7 C16 -175.2(5)
C8 O4 C7 C6 -55.6(6)
C5 C6 C7 O4 -136.3(5)
C9 C6 C7 O4 43.9(6)
C5 C6 C7 C15 100.3(6)
C9 C6 C7 C15 -79.4(6)
C5 C6 C7 C16 -25.0(7)
C9 C6 C7 C16 155.3(5)
C7 O4 C8 C17 -101.2(6)
C7 O4 C8 N2 22.0(7)
C7 O4 C8 C18 136.7(5)
O2 N2 C8 O4 -156.3(5)
C9 N2 C8 O4 27.7(7)
O2 N2 C8 C17 -32.1(7)
C9 N2 C8 C17 151.9(5)
O2 N2 C8 C18 88.5(6)
C9 N2 C8 C18 -87.5(6)
O2 N2 C9 C6 146.2(5)
C8 N2 C9 C6 -37.8(7)
O2 N2 C9 C10 -35.8(7)
C8 N2 C9 C10 140.1(5)
C5 C6 C9 N2 179.2(5)
C7 C6 C9 N2 -1.0(7)
C5 C6 C9 C10 1.3(8)
C7 C6 C9 C10 -178.9(5)
C4 C1 C10 C9 6.3(8)
N1 C1 C10 C9 -175.7(5)
C4 C1 C10 C19 -164.7(5)
N1 C1 C10 C19 13.2(8)
N2 C9 C10 C1 177.2(5)
C6 C9 C10 C1 -5.0(7)
N2 C9 C10 C19 -11.7(8)
C6 C9 C10 C19 166.1(5)
C1 C10 C19 C24 97.4(8)
C9 C10 C19 C24 -73.1(8)
C1 C10 C19 C20 -79.2(8)
C9 C10 C19 C20 110.3(8)
C24 C19 C20 C21 3.4(12)
C10 C19 C20 C21 179.9(7)
C19 C20 C21 C22 -2.8(13)
C20 C21 C22 C23 2.8(11)
C20 C21 C22 C25 -178.8(9)
C21 C22 C23 C24 -3.7(11)
C25 C22 C23 C24 177.9(9)
C22 C23 C24 C19 4.5(12)
C20 C19 C24 C23 -4.1(11)
C10 C19 C24 C23 179.0(7)
C23 C22 C25 C27 -54.5(12)
C21 C22 C25 C27 127.2(9)
C23 C22 C25 C26 66.6(11)
C21 C22 C25 C26 -111.7(9)
C23 C22 C25 C28 -176.3(9)
C21 C22 C25 C28 5.4(14)
